data_7108246
loop_
_publ_author_name
'Benjamin M. Gridley'
'Alexander J. Blake'
'Adrienne L. Davis'
'William Lewis'
'Graeme J. Moxey'
'Deborah L. Kays'

_publ_section_title
;
 Low-coordinate cobalt(II) terphenyl complexes: precursors to sterically
 encumbered ketones
;
_journal_name_full Chem.Commun.
_journal_page_first 8910
_journal_paper_doi 10.1039/c2cc34525k
_journal_volume 48
_journal_year 2012
_chemical_formula_moiety 'C53 H34 O, 2(C4 H10 O)'
_chemical_formula_sum 'C61 H54 O3'
_chemical_formula_weight 835.04
_chemical_name_systematic
;
?
;
_space_group_IT_number 14
_symmetry_cell_setting monoclinic
_symmetry_space_group_name_Hall '-P 2ybc'
_symmetry_space_group_name_H-M 'P 1 21/c 1'
_atom_sites_solution_hydrogens geom
_atom_sites_solution_primary direct
_atom_sites_solution_secondary difmap
_audit_creation_method 'enCIFer editing of SHELXL97 CIF output'
_cell_angle_alpha 90.00
_cell_angle_beta 104.637(4)
_cell_angle_gamma 90.00
_cell_formula_units_Z 4
_cell_length_a 13.933(3)
_cell_length_b 18.322(4)
_cell_length_c 19.888(4)
_cell_measurement_reflns_used 4594
_cell_measurement_temperature 90(2)
_cell_measurement_theta_max 27.46
_cell_measurement_theta_min 2.22
_cell_volume 4912.2(18)
_computing_cell_refinement 'Bruker SAINT version 6.36A (Bruker, 2002)'
_computing_data_collection 'Bruker SMART version 5.625 (Bruker, 2001)'
_computing_data_reduction 'Bruker SAINT; SHELXTL (Sheldrick, 2008)'
_computing_molecular_graphics 'SHELXTL (Sheldrick, 2008)'
_computing_publication_material 'enCIFer (Allen et al., 2004); PLATON (Spek, 2009)'
_computing_structure_refinement 'SHELXL97 (Sheldrick, 2008)'
_computing_structure_solution 'SHELXTL (Sheldrick, 2008)'
_diffrn_ambient_temperature 90(2)
_diffrn_detector_area_resol_mean 8.366
_diffrn_measured_fraction_theta_full 0.986
_diffrn_measured_fraction_theta_max 0.986
_diffrn_measurement_device_type 'Bruker SMART APEX CCD area detector'
_diffrn_measurement_method \w
_diffrn_radiation_monochromator graphite
_diffrn_radiation_source 'normal-focus sealed tube'
_diffrn_radiation_type MoK\a
_diffrn_radiation_wavelength 0.71073
_diffrn_reflns_av_R_equivalents 0.093
_diffrn_reflns_av_sigmaI/netI 0.102
_diffrn_reflns_limit_h_max 16
_diffrn_reflns_limit_h_min -16
_diffrn_reflns_limit_k_max 19
_diffrn_reflns_limit_k_min -21
_diffrn_reflns_limit_l_max 23
_diffrn_reflns_limit_l_min -22
_diffrn_reflns_number 22879
_diffrn_reflns_theta_full 25.02
_diffrn_reflns_theta_max 25.02
_diffrn_reflns_theta_min 2.22
_diffrn_standards_decay_% 0
_diffrn_standards_number 0
_exptl_absorpt_coefficient_mu 0.068
_exptl_absorpt_correction_T_max 0.746
_exptl_absorpt_correction_T_min 0.492
_exptl_absorpt_correction_type multi-scan
_exptl_absorpt_process_details 'SADABS 2007/2'
_exptl_crystal_colour colourless
_exptl_crystal_density_diffrn 1.129
_exptl_crystal_description block
_exptl_crystal_F_000 1776
_exptl_crystal_size_max 0.2
_exptl_crystal_size_mid 0.17
_exptl_crystal_size_min 0.1
_refine_diff_density_max 0.41
_refine_diff_density_min -0.35
_refine_diff_density_rms 0.09
_refine_ls_extinction_method none
_refine_ls_goodness_of_fit_ref 1.13
_refine_ls_hydrogen_treatment constr
_refine_ls_matrix_type full
_refine_ls_number_parameters 599
_refine_ls_number_reflns 8569
_refine_ls_number_restraints 100
_refine_ls_restrained_S_all 1.12
_refine_ls_R_factor_all 0.168
_refine_ls_R_factor_gt 0.107
_refine_ls_shift/su_max 0.001
_refine_ls_shift/su_mean 0.000
_refine_ls_structure_factor_coef Fsqd
_refine_ls_weighting_details 'calc w=1/[\s^2^(Fo^2^)+(0.101P)^2^+5.496P] where P=(Fo^2^+2Fc^2^)/3'
_refine_ls_weighting_scheme calc
_refine_ls_wR_factor_gt 0.240
_refine_ls_wR_factor_ref 0.273
_reflns_number_gt 5115
_reflns_number_total 8569
_reflns_threshold_expression >2sigma(I)
_cod_data_source_file c2cc34525k.txt
_cod_data_source_block 2
_cod_original_cell_volume 4912.4(17)
_cod_original_sg_symbol_H-M 'P 21/c '
_cod_database_code 7108246
_nottingham_internal_coll_name COBG2D
_nottingham_internal_coll_number 10281
_nottingham_internal_coll_client BG/DLK
_nottingham_internal_coll_type hemi
_nottingham_internal_coll_frame_time '40 s'
_nottingham_internal_coll_frame_width '0.3 degrees'
_nottingham_internal_coll_frame_method \w
_nottingham_internal_coll_user BMG
_nottingham_internal_coll_date 13/04/11
_nottingham_internal_process_user BMG
_nottingham_internal_process_date 14/04/2011
_nottingham_internal_solution_user BMG
_nottingham_internal_solution_date 14/04/2011
_nottingham_internal_refinement_user BMG
_nottingham_internal_refinement_date 05/10/2011

loop_
_symmetry_equiv_pos_as_xyz
'x, y, z'
'-x, y+1/2, -z+1/2'
'-x, -y, -z'
'x, -y-1/2, z-1/2'

loop_
_atom_site_label
_atom_site_type_symbol
_atom_site_fract_x
_atom_site_fract_y
_atom_site_fract_z
_atom_site_U_iso_or_equiv
_atom_site_adp_type
_atom_site_occupancy
_atom_site_symmetry_multiplicity
_atom_site_calc_flag
_atom_site_refinement_flags
_atom_site_disorder_assembly
_atom_site_disorder_group
O1 O 0.2729(2) 0.37006(17) 0.38748(16) 0.0347(8) Uani 1 1 d . . .
C1 C 0.2647(3) 0.3032(2) 0.3840(2) 0.0267(10) Uani 1 1 d . . .
C2 C 0.3182(3) 0.2526(3) 0.4437(2) 0.0311(10) Uani 1 1 d . . .
C3 C 0.3667(3) 0.1872(2) 0.4324(2) 0.0327(11) Uani 1 1 d . . .
C4 C 0.3999(4) 0.1369(3) 0.4881(3) 0.0382(12) Uani 1 1 d . . .
H4 H 0.4318 0.0929 0.4804 0.046 Uiso 1 1 calc R . .
C5 C 0.3856(4) 0.1519(3) 0.5552(3) 0.0408(12) Uani 1 1 d . . .
H5 H 0.4021 0.1161 0.5909 0.049 Uiso 1 1 calc R . .
C6 C 0.3475(4) 0.2190(3) 0.5683(3) 0.0399(12) Uani 1 1 d . . .
H6 H 0.3432 0.2302 0.6141 0.048 Uiso 1 1 calc R . .
C7 C 0.3144(3) 0.2720(2) 0.5139(2) 0.0316(10) Uani 1 1 d . . .
C8 C 0.3988(3) 0.1723(2) 0.3649(2) 0.0328(11) Uani 1 1 d . . .
C9 C 0.3428(4) 0.1295(3) 0.3109(3) 0.0408(12) Uani 1 1 d . . .
H9 H 0.2824 0.1084 0.3154 0.049 Uiso 1 1 calc R . .
C10 C 0.3754(4) 0.1169(3) 0.2482(3) 0.0465(13) Uani 1 1 d . . .
H10 H 0.3353 0.0888 0.2115 0.056 Uiso 1 1 calc R . .
C11 C 0.4637(4) 0.1452(3) 0.2416(3) 0.0443(13) Uani 1 1 d . . .
H11 H 0.4839 0.1364 0.2001 0.053 Uiso 1 1 calc R . .
C12 C 0.5268(4) 0.1881(3) 0.2964(3) 0.0407(12) Uani 1 1 d . . .
C13 C 0.6200(4) 0.2177(3) 0.2918(3) 0.0496(14) Uani 1 1 d . . .
H13 H 0.6414 0.2095 0.2508 0.060 Uiso 1 1 calc R . .
C14 C 0.6802(4) 0.2582(3) 0.3454(4) 0.0580(17) Uani 1 1 d . . .
H14 H 0.7413 0.2777 0.3406 0.070 Uiso 1 1 calc R . .
C15 C 0.6486(4) 0.2703(3) 0.4085(3) 0.0477(14) Uani 1 1 d . . .
H15 H 0.6901 0.2966 0.4459 0.057 Uiso 1 1 calc R . .
C16 C 0.5587(4) 0.2437(3) 0.4143(3) 0.0382(12) Uani 1 1 d . . .
H16 H 0.5385 0.2534 0.4556 0.046 Uiso 1 1 calc R . .
C17 C 0.4933(4) 0.2013(2) 0.3598(3) 0.0358(11) Uani 1 1 d . . .
C18 C 0.2880(3) 0.3484(2) 0.5347(2) 0.0302(10) Uani 1 1 d . . .
C19 C 0.1926(4) 0.3668(3) 0.5391(3) 0.0379(12) Uani 1 1 d . . .
H19 H 0.1414 0.3312 0.5286 0.045 Uiso 1 1 calc R . .
C20 C 0.1709(4) 0.4389(3) 0.5593(3) 0.0427(12) Uani 1 1 d . . .
H20 H 0.1050 0.4511 0.5604 0.051 Uiso 1 1 calc R . .
C21 C 0.2452(4) 0.4909(3) 0.5771(2) 0.0432(13) Uani 1 1 d . . .
H21 H 0.2294 0.5383 0.5903 0.052 Uiso 1 1 calc R . .
C22 C 0.3464(4) 0.4743(3) 0.5761(3) 0.0386(12) Uani 1 1 d . . .
C23 C 0.4262(4) 0.5259(3) 0.5974(3) 0.0447(13) Uani 1 1 d . . .
H23 H 0.4126 0.5732 0.6124 0.054 Uiso 1 1 calc R . .
C24 C 0.5231(4) 0.5078(3) 0.5964(3) 0.0501(15) Uani 1 1 d . . .
H24 H 0.5750 0.5425 0.6106 0.060 Uiso 1 1 calc R . .
C25 C 0.5440(4) 0.4367(3) 0.5738(3) 0.0475(13) Uani 1 1 d . . .
H25 H 0.6099 0.4245 0.5728 0.057 Uiso 1 1 calc R . .
C26 C 0.4691(4) 0.3857(3) 0.5532(2) 0.0377(11) Uani 1 1 d . . .
H26 H 0.4847 0.3390 0.5382 0.045 Uiso 1 1 calc R . .
C27 C 0.3675(4) 0.4015(3) 0.5540(2) 0.0349(11) Uani 1 1 d . . .
C28 C 0.1984(3) 0.2655(2) 0.3191(2) 0.0286(10) Uani 1 1 d . . .
C29 C 0.1310(3) 0.2080(2) 0.3248(2) 0.0305(10) Uani 1 1 d . . .
C30 C 0.0778(4) 0.1711(3) 0.2639(3) 0.0357(11) Uani 1 1 d . . .
H30 H 0.0335 0.1328 0.2675 0.043 Uiso 1 1 calc R . .
C31 C 0.0904(4) 0.1912(3) 0.1970(3) 0.0399(12) Uani 1 1 d . . .
H31 H 0.0577 0.1645 0.1568 0.048 Uiso 1 1 calc R . .
C32 C 0.1510(4) 0.2502(3) 0.1915(2) 0.0372(11) Uani 1 1 d . . .
H32 H 0.1566 0.2647 0.1468 0.045 Uiso 1 1 calc R . .
C33 C 0.2047(3) 0.2892(2) 0.2508(2) 0.0329(11) Uani 1 1 d . . .
C34 C 0.1064(3) 0.1857(2) 0.3931(2) 0.0325(11) Uani 1 1 d . . .
C35 C 0.1354(4) 0.1183(3) 0.4241(3) 0.0382(11) Uani 1 1 d . . .
H35 H 0.1752 0.0867 0.4045 0.046 Uiso 1 1 calc R . .
C36 C 0.1056(4) 0.0956(3) 0.4861(3) 0.0405(12) Uani 1 1 d . . .
H36 H 0.1275 0.0502 0.5075 0.049 Uiso 1 1 calc R . .
C37 C 0.0460(4) 0.1399(3) 0.5134(3) 0.0402(12) Uani 1 1 d . . .
H37 H 0.0267 0.1241 0.5535 0.048 Uiso 1 1 calc R . .
C38 C 0.0116(4) 0.2096(3) 0.4835(3) 0.0393(12) Uani 1 1 d . . .
C39 C -0.0497(4) 0.2570(3) 0.5123(3) 0.0414(12) Uani 1 1 d . . .
H39 H -0.0691 0.2418 0.5527 0.050 Uiso 1 1 calc R . .
C40 C -0.0816(4) 0.3240(3) 0.4832(3) 0.0460(13) Uani 1 1 d . . .
H40 H -0.1212 0.3547 0.5037 0.055 Uiso 1 1 calc R . .
C41 C -0.0538(4) 0.3467(3) 0.4210(3) 0.0415(12) Uani 1 1 d . . .
H41 H -0.0764 0.3923 0.4003 0.050 Uiso 1 1 calc R . .
C42 C 0.0049(3) 0.3030(3) 0.3916(3) 0.0362(11) Uani 1 1 d . . .
H42 H 0.0215 0.3189 0.3505 0.043 Uiso 1 1 calc R . .
C43 C 0.0421(3) 0.2334(3) 0.4215(3) 0.0348(11) Uani 1 1 d . . .
C44 C 0.2669(3) 0.3546(3) 0.2390(2) 0.0322(11) Uani 1 1 d . . .
C45 C 0.3699(4) 0.3495(3) 0.2506(2) 0.0352(11) Uani 1 1 d . . .
H45 H 0.4022 0.3054 0.2688 0.042 Uiso 1 1 calc R . .
C46 C 0.4281(4) 0.4091(3) 0.2359(3) 0.0380(12) Uani 1 1 d . . .
H46 H 0.4981 0.4045 0.2446 0.046 Uiso 1 1 calc R . .
C47 C 0.3816(4) 0.4736(3) 0.2089(2) 0.0397(12) Uani 1 1 d . . .
H47 H 0.4204 0.5130 0.1994 0.048 Uiso 1 1 calc R . .
C48 C 0.2754(4) 0.4819(3) 0.1950(2) 0.0377(11) Uani 1 1 d . . .
C49 C 0.2251(4) 0.5476(3) 0.1662(3) 0.0453(13) Uani 1 1 d . . .
H49 H 0.2628 0.5871 0.1556 0.054 Uiso 1 1 calc R . .
C50 C 0.1229(4) 0.5548(3) 0.1533(3) 0.0502(14) Uani 1 1 d . . .
H50 H 0.0915 0.5985 0.1334 0.060 Uiso 1 1 calc R . .
C51 C 0.0652(4) 0.4962(3) 0.1700(3) 0.0465(13) Uani 1 1 d . . .
H51 H -0.0047 0.5014 0.1618 0.056 Uiso 1 1 calc R . .
C52 C 0.1104(4) 0.4321(3) 0.1979(2) 0.0394(12) Uani 1 1 d . . .
H52 H 0.0707 0.3941 0.2091 0.047 Uiso 1 1 calc R . .
C53 C 0.2164(4) 0.4212(3) 0.2108(2) 0.0328(11) Uani 1 1 d . . .
O2 O 0.2602(3) -0.0578(2) 0.38044(19) 0.0528(10) Uani 1 1 d . . .
C54 C 0.3145(5) -0.0659(4) 0.5067(3) 0.0679(18) Uani 1 1 d . . .
H54A H 0.2554 -0.0953 0.5055 0.102 Uiso 1 1 calc R . .
H54B H 0.2999 -0.0143 0.5129 0.102 Uiso 1 1 calc R . .
H54C H 0.3690 -0.0818 0.5455 0.102 Uiso 1 1 calc R . .
C55 C 0.3446(5) -0.0753(3) 0.4382(3) 0.0544(15) Uani 1 1 d . . .
H55A H 0.4009 -0.0425 0.4375 0.065 Uiso 1 1 calc R . .
H55B H 0.3660 -0.1262 0.4339 0.065 Uiso 1 1 calc R . .
C56 C 0.2834(5) -0.0654(3) 0.3138(3) 0.0562(15) Uani 1 1 d . . .
H56A H 0.3071 -0.1155 0.3085 0.067 Uiso 1 1 calc R . .
H56B H 0.3362 -0.0306 0.3103 0.067 Uiso 1 1 calc R . .
C57 C 0.1888(5) -0.0498(4) 0.2571(3) 0.0725(19) Uani 1 1 d . . .
H57A H 0.2031 -0.0528 0.2115 0.109 Uiso 1 1 calc R . .
H57B H 0.1647 -0.0007 0.2638 0.109 Uiso 1 1 calc R . .
H57C H 0.1379 -0.0858 0.2599 0.109 Uiso 1 1 calc R . .
O3 O 0.1423(7) 0.6215(3) 0.3549(5) 0.055(2) Uani 0.607(12) 1 d PDU A 1
C58 C 0.0767(12) 0.5041(10) 0.3699(12) 0.062(7) Uiso 0.607(12) 1 d PDU A 1
H58D H 0.0347 0.4969 0.3228 0.094 Uiso 0.607(12) 1 calc PR A 1
H58E H 0.0391 0.5301 0.3979 0.094 Uiso 0.607(12) 1 calc PR A 1
H58F H 0.0979 0.4566 0.3912 0.094 Uiso 0.607(12) 1 calc PR A 1
C59 C 0.1656(9) 0.5478(5) 0.3667(7) 0.054(3) Uiso 0.607(12) 1 d PDU A 1
H59C H 0.2170 0.5425 0.4110 0.065 Uiso 0.607(12) 1 calc PR A 1
H59D H 0.1932 0.5289 0.3289 0.065 Uiso 0.607(12) 1 calc PR A 1
C60 C 0.2157(15) 0.6644(7) 0.3388(10) 0.064(5) Uani 0.607(12) 1 d PDU A 1
H60C H 0.2403 0.6400 0.3020 0.077 Uiso 0.607(12) 1 calc PR A 1
H60D H 0.2720 0.6690 0.3804 0.077 Uiso 0.607(12) 1 calc PR A 1
C61 C 0.1794(9) 0.7381(5) 0.3148(8) 0.072(4) Uani 0.607(12) 1 d PDU A 1
H61D H 0.1333 0.7347 0.2686 0.107 Uiso 0.607(12) 1 calc PR A 1
H61E H 0.2357 0.7691 0.3122 0.107 Uiso 0.607(12) 1 calc PR A 1
H61F H 0.1452 0.7595 0.3475 0.107 Uiso 0.607(12) 1 calc PR A 1
O3A O 0.2056(10) 0.6116(5) 0.3955(7) 0.050(3) Uani 0.393(12) 1 d PDU A 2
C58A C 0.0901(13) 0.5073(11) 0.3735(13) 0.029(6) Uiso 0.393(12) 1 d PDU A 2
H58A H 0.0896 0.4550 0.3631 0.044 Uiso 0.393(12) 1 calc PR A 2
H58B H 0.0464 0.5331 0.3343 0.044 Uiso 0.393(12) 1 calc PR A 2
H58C H 0.0666 0.5150 0.4154 0.044 Uiso 0.393(12) 1 calc PR A 2
C59A C 0.1930(10) 0.5360(6) 0.3851(8) 0.033(3) Uiso 0.393(12) 1 d PDU A 2
H59A H 0.2352 0.5109 0.4261 0.039 Uiso 0.393(12) 1 calc PR A 2
H59B H 0.2181 0.5225 0.3444 0.039 Uiso 0.393(12) 1 calc PR A 2
C60A C 0.206(3) 0.6618(13) 0.3429(16) 0.081(9) Uiso 0.393(12) 1 d PDU A 2
H60A H 0.1371 0.6686 0.3145 0.097 Uiso 0.393(12) 1 calc PR A 2
H60B H 0.2455 0.6417 0.3122 0.097 Uiso 0.393(12) 1 calc PR A 2
C61A C 0.2472(18) 0.7339(11) 0.3695(13) 0.094(7) Uiso 0.393(12) 1 d PDU A 2
H61A H 0.2358 0.7690 0.3312 0.141 Uiso 0.393(12) 1 calc PR A 2
H61B H 0.3187 0.7292 0.3903 0.141 Uiso 0.393(12) 1 calc PR A 2
H61C H 0.2146 0.7511 0.4048 0.141 Uiso 0.393(12) 1 calc PR A 2

loop_
_atom_site_aniso_label
_atom_site_aniso_U_11
_atom_site_aniso_U_22
_atom_site_aniso_U_33
_atom_site_aniso_U_23
_atom_site_aniso_U_13
_atom_site_aniso_U_12
O1 0.0470(19) 0.0353(19) 0.0254(18) -0.0020(14) 0.0157(15) -0.0038(15)
C1 0.035(2) 0.026(2) 0.024(2) -0.0006(19) 0.017(2) -0.0020(18)
C2 0.036(2) 0.037(3) 0.023(2) 0.001(2) 0.012(2) -0.007(2)
C3 0.039(3) 0.033(3) 0.026(3) 0.000(2) 0.008(2) -0.003(2)
C4 0.049(3) 0.034(3) 0.034(3) 0.003(2) 0.016(2) 0.002(2)
C5 0.053(3) 0.041(3) 0.032(3) 0.007(2) 0.016(2) 0.001(2)
C6 0.050(3) 0.048(3) 0.023(3) 0.002(2) 0.011(2) -0.001(2)
C7 0.039(3) 0.033(3) 0.026(2) -0.002(2) 0.015(2) -0.007(2)
C8 0.042(3) 0.026(2) 0.031(3) 0.003(2) 0.010(2) 0.0056(19)
C9 0.045(3) 0.046(3) 0.034(3) -0.005(2) 0.013(2) 0.003(2)
C10 0.055(3) 0.055(3) 0.029(3) -0.010(3) 0.010(2) 0.010(3)
C11 0.060(3) 0.053(3) 0.027(3) -0.001(2) 0.022(3) 0.015(3)
C12 0.058(3) 0.033(3) 0.038(3) 0.003(2) 0.025(3) 0.011(2)
C13 0.063(4) 0.044(3) 0.053(4) 0.006(3) 0.037(3) 0.009(3)
C14 0.059(4) 0.046(3) 0.082(5) 0.000(3) 0.042(4) -0.005(3)
C15 0.051(3) 0.042(3) 0.054(4) -0.013(3) 0.022(3) -0.006(2)
C16 0.047(3) 0.035(3) 0.037(3) -0.002(2) 0.019(2) 0.000(2)
C17 0.046(3) 0.030(2) 0.034(3) 0.005(2) 0.015(2) 0.007(2)
C18 0.042(3) 0.036(3) 0.017(2) 0.0020(19) 0.013(2) 0.003(2)
C19 0.045(3) 0.038(3) 0.033(3) 0.000(2) 0.015(2) -0.002(2)
C20 0.043(3) 0.059(3) 0.031(3) 0.001(3) 0.019(2) 0.007(3)
C21 0.069(4) 0.041(3) 0.024(3) -0.001(2) 0.022(3) 0.017(3)
C22 0.057(3) 0.035(3) 0.026(3) 0.006(2) 0.015(2) 0.001(2)
C23 0.070(4) 0.037(3) 0.027(3) -0.002(2) 0.012(3) -0.011(3)
C24 0.070(4) 0.058(4) 0.024(3) 0.001(2) 0.015(3) -0.023(3)
C25 0.048(3) 0.068(4) 0.027(3) 0.002(3) 0.011(2) -0.006(3)
C26 0.048(3) 0.043(3) 0.025(3) -0.004(2) 0.014(2) -0.003(2)
C27 0.044(3) 0.043(3) 0.020(2) 0.004(2) 0.015(2) 0.001(2)
C28 0.037(2) 0.032(2) 0.020(2) 0.0018(19) 0.012(2) 0.0048(19)
C29 0.035(2) 0.031(2) 0.027(3) -0.002(2) 0.011(2) 0.004(2)
C30 0.041(3) 0.034(3) 0.034(3) 0.002(2) 0.013(2) -0.008(2)
C31 0.049(3) 0.043(3) 0.027(3) -0.006(2) 0.009(2) -0.005(2)
C32 0.048(3) 0.041(3) 0.024(3) -0.004(2) 0.012(2) -0.001(2)
C33 0.038(3) 0.033(3) 0.030(3) 0.002(2) 0.013(2) 0.003(2)
C34 0.037(2) 0.034(3) 0.029(3) -0.002(2) 0.012(2) -0.009(2)
C35 0.042(3) 0.041(3) 0.033(3) -0.002(2) 0.012(2) -0.007(2)
C36 0.048(3) 0.037(3) 0.039(3) 0.011(2) 0.015(2) -0.008(2)
C37 0.046(3) 0.048(3) 0.030(3) 0.004(2) 0.016(2) -0.011(2)
C38 0.040(3) 0.050(3) 0.032(3) -0.001(2) 0.016(2) -0.011(2)
C39 0.040(3) 0.060(3) 0.030(3) -0.003(2) 0.020(2) -0.008(2)
C40 0.042(3) 0.061(4) 0.041(3) -0.009(3) 0.020(3) -0.002(3)
C41 0.048(3) 0.046(3) 0.033(3) 0.002(2) 0.015(2) 0.006(2)
C42 0.041(3) 0.040(3) 0.029(3) -0.002(2) 0.013(2) -0.006(2)
C43 0.039(3) 0.036(3) 0.031(3) -0.001(2) 0.012(2) -0.009(2)
C44 0.043(3) 0.038(3) 0.019(2) -0.005(2) 0.015(2) 0.002(2)
C45 0.048(3) 0.040(3) 0.019(2) -0.001(2) 0.011(2) 0.005(2)
C46 0.039(3) 0.047(3) 0.031(3) -0.005(2) 0.014(2) -0.008(2)
C47 0.056(3) 0.041(3) 0.028(3) -0.004(2) 0.022(2) -0.013(2)
C48 0.051(3) 0.042(3) 0.025(3) -0.007(2) 0.018(2) -0.003(2)
C49 0.068(4) 0.035(3) 0.039(3) 0.002(2) 0.024(3) 0.000(3)
C50 0.069(4) 0.038(3) 0.045(3) 0.007(3) 0.017(3) 0.015(3)
C51 0.051(3) 0.045(3) 0.047(3) 0.003(3) 0.019(3) 0.013(3)
C52 0.053(3) 0.042(3) 0.030(3) -0.003(2) 0.024(2) 0.002(2)
C53 0.048(3) 0.036(3) 0.021(2) -0.004(2) 0.019(2) 0.001(2)
O2 0.064(2) 0.060(2) 0.038(2) -0.0005(19) 0.0186(19) 0.0093(19)
C54 0.092(5) 0.069(4) 0.044(4) 0.002(3) 0.020(3) 0.020(4)
C55 0.068(4) 0.051(3) 0.046(3) -0.002(3) 0.017(3) 0.019(3)
C56 0.078(4) 0.054(4) 0.045(3) -0.006(3) 0.032(3) -0.008(3)
C57 0.090(5) 0.084(5) 0.042(4) -0.001(4) 0.015(4) -0.015(4)
O3 0.067(5) 0.046(4) 0.067(6) 0.008(4) 0.045(5) 0.004(3)
C60 0.059(7) 0.068(7) 0.078(9) 0.020(6) 0.040(6) 0.017(5)
C61 0.078(8) 0.045(5) 0.116(11) 0.001(6) 0.069(8) -0.012(5)
O3A 0.064(7) 0.048(6) 0.054(7) -0.005(5) 0.046(6) -0.010(5)

loop_
_atom_type_symbol
_atom_type_description
_atom_type_scat_dispersion_real
_atom_type_scat_dispersion_imag
_atom_type_scat_source
C C 0.0033 0.0016 'International Tables Vol C Tables 4.2.6.8 and 6.1.1.4'
H H 0.0000 0.0000 'International Tables Vol C Tables 4.2.6.8 and 6.1.1.4'
O O 0.0106 0.0060 'International Tables Vol C Tables 4.2.6.8 and 6.1.1.4'

loop_
_geom_angle_atom_site_label_1
_geom_angle_atom_site_label_2
_geom_angle_atom_site_label_3
_geom_angle
O1 C1 C2 122.3(4)
O1 C1 C28 121.3(4)
C2 C1 C28 116.5(4)
C3 C2 C7 119.4(4)
C3 C2 C1 122.8(4)
C7 C2 C1 117.8(4)
C2 C3 C4 119.9(4)
C2 C3 C8 122.7(4)
C4 C3 C8 116.9(4)
C3 C4 C5 120.5(4)
C3 C4 H4 119.8
C5 C4 H4 119.8
C6 C5 C4 119.8(5)
C6 C5 H5 120.1
C4 C5 H5 120.1
C5 C6 C7 121.3(4)
C5 C6 H6 119.3
C7 C6 H6 119.3
C6 C7 C2 118.4(4)
C6 C7 C18 117.7(4)
C2 C7 C18 123.5(4)
C9 C8 C17 119.6(4)
C9 C8 C3 122.6(4)
C17 C8 C3 117.8(4)
C8 C9 C10 121.0(5)
C8 C9 H9 119.5
C10 C9 H9 119.5
C11 C10 C9 120.4(5)
C11 C10 H10 119.8
C9 C10 H10 119.8
C10 C11 C12 121.4(5)
C10 C11 H11 119.3
C12 C11 H11 119.3
C13 C12 C11 123.1(5)
C13 C12 C17 118.8(5)
C11 C12 C17 118.1(5)
C14 C13 C12 122.3(5)
C14 C13 H13 118.8
C12 C13 H13 118.8
C13 C14 C15 119.2(5)
C13 C14 H14 120.4
C15 C14 H14 120.4
C16 C15 C14 120.1(5)
C16 C15 H15 119.9
C14 C15 H15 119.9
C15 C16 C17 122.6(5)
C15 C16 H16 118.7
C17 C16 H16 118.7
C8 C17 C16 123.6(4)
C8 C17 C12 119.4(5)
C16 C17 C12 117.0(4)
C19 C18 C27 119.7(4)
C19 C18 C7 122.5(4)
C27 C18 C7 117.7(4)
C18 C19 C20 120.8(4)
C18 C19 H19 119.6
C20 C19 H19 119.6
C21 C20 C19 120.5(4)
C21 C20 H20 119.7
C19 C20 H20 119.7
C20 C21 C22 121.3(5)
C20 C21 H21 119.4
C22 C21 H21 119.4
C23 C22 C21 122.7(5)
C23 C22 C27 119.4(5)
C21 C22 C27 117.9(4)
C24 C23 C22 121.2(5)
C24 C23 H23 119.4
C22 C23 H23 119.4
C23 C24 C25 119.6(5)
C23 C24 H24 120.2
C25 C24 H24 120.2
C26 C25 C24 120.7(5)
C26 C25 H25 119.7
C24 C25 H25 119.7
C25 C26 C27 121.9(5)
C25 C26 H26 119.1
C27 C26 H26 119.1
C26 C27 C18 123.1(4)
C26 C27 C22 117.2(4)
C18 C27 C22 119.7(4)
C29 C28 C33 119.3(4)
C29 C28 C1 121.7(4)
C33 C28 C1 119.0(4)
C30 C29 C28 119.5(4)
C30 C29 C34 116.3(4)
C28 C29 C34 124.2(4)
C29 C30 C31 120.7(4)
C29 C30 H30 119.7
C31 C30 H30 119.7
C32 C31 C30 119.3(5)
C32 C31 H31 120.3
C30 C31 H31 120.3
C31 C32 C33 121.9(5)
C31 C32 H32 119.0
C33 C32 H32 119.0
C32 C33 C28 118.9(4)
C32 C33 C44 117.8(4)
C28 C33 C44 123.3(4)
C35 C34 C43 119.7(4)
C35 C34 C29 121.5(4)
C43 C34 C29 118.5(4)
C34 C35 C36 120.9(5)
C34 C35 H35 119.5
C36 C35 H35 119.5
C37 C36 C35 119.9(5)
C37 C36 H36 120.1
C35 C36 H36 120.1
C36 C37 C38 122.3(4)
C36 C37 H37 118.8
C38 C37 H37 118.8
C39 C38 C37 122.8(4)
C39 C38 C43 118.9(5)
C37 C38 C43 118.3(4)
C40 C39 C38 122.1(5)
C40 C39 H39 119.0
C38 C39 H39 119.0
C39 C40 C41 119.2(5)
C39 C40 H40 120.4
C41 C40 H40 120.4
C42 C41 C40 120.7(5)
C42 C41 H41 119.6
C40 C41 H41 119.6
C41 C42 C43 121.9(5)
C41 C42 H42 119.0
C43 C42 H42 119.0
C42 C43 C34 124.0(4)
C42 C43 C38 117.2(4)
C34 C43 C38 118.8(4)
C45 C44 C53 119.9(4)
C45 C44 C33 121.3(4)
C53 C44 C33 118.7(4)
C44 C45 C46 121.7(4)
C44 C45 H45 119.2
C46 C45 H45 119.2
C47 C46 C45 119.6(5)
C47 C46 H46 120.2
C45 C46 H46 120.2
C46 C47 C48 121.3(4)
C46 C47 H47 119.4
C48 C47 H47 119.4
C49 C48 C47 122.5(5)
C49 C48 C53 118.6(5)
C47 C48 C53 118.9(4)
C50 C49 C48 121.9(5)
C50 C49 H49 119.0
C48 C49 H49 119.0
C49 C50 C51 119.7(5)
C49 C50 H50 120.1
C51 C50 H50 120.1
C52 C51 C50 120.4(5)
C52 C51 H51 119.8
C50 C51 H51 119.8
C51 C52 C53 122.0(5)
C51 C52 H52 119.0
C53 C52 H52 119.0
C44 C53 C52 123.9(4)
C44 C53 C48 118.7(4)
C52 C53 C48 117.4(4)
C56 O2 C55 112.3(4)
C55 C54 H54A 109.5
C55 C54 H54B 109.5
H54A C54 H54B 109.5
C55 C54 H54C 109.5
H54A C54 H54C 109.5
H54B C54 H54C 109.5
O2 C55 C54 109.2(5)
O2 C55 H55A 109.8
C54 C55 H55A 109.8
O2 C55 H55B 109.8
C54 C55 H55B 109.8
H55A C55 H55B 108.3
O2 C56 C57 107.9(5)
O2 C56 H56A 110.1
C57 C56 H56A 110.1
O2 C56 H56B 110.1
C57 C56 H56B 110.1
H56A C56 H56B 108.4
C56 C57 H57A 109.5
C56 C57 H57B 109.5
H57A C57 H57B 109.5
C56 C57 H57C 109.5
H57A C57 H57C 109.5
H57B C57 H57C 109.5
C60 O3 C59 115.7(10)
O3 C59 C58 111.5(11)
O3 C59 H59C 109.3
C58 C59 H59C 109.3
O3 C59 H59D 109.3
C58 C59 H59D 109.3
H59C C59 H59D 108.0
O3 C60 C61 112.4(13)
O3 C60 H60C 109.1
C61 C60 H60C 109.1
O3 C60 H60D 109.1
C61 C60 H60D 109.1
H60C C60 H60D 107.9
C60A O3A C59A 124.2(15)
C59A C58A H58A 109.5
C59A C58A H58B 109.5
H58A C58A H58B 109.5
C59A C58A H58C 109.5
H58A C58A H58C 109.5
H58B C58A H58C 109.5
O3A C59A C58A 116.8(13)
O3A C59A H59A 108.1
C58A C59A H59A 108.1
O3A C59A H59B 108.1
C58A C59A H59B 108.1
H59A C59A H59B 107.3
O3A C60A C61A 113(2)
O3A C60A H60A 109.0
C61A C60A H60A 109.0
O3A C60A H60B 109.0
C61A C60A H60B 109.0
H60A C60A H60B 107.8
C60A C61A H61A 109.5
C60A C61A H61B 109.5
H61A C61A H61B 109.5
C60A C61A H61C 109.5
H61A C61A H61C 109.5
H61B C61A H61C 109.5

loop_
_geom_bond_atom_site_label_1
_geom_bond_atom_site_label_2
_geom_bond_distance
O1 C1 1.231(5)
C1 C2 1.542(6)
C1 C28 1.546(6)
C2 C3 1.421(7)
C2 C7 1.453(6)
C3 C4 1.425(7)
C3 C8 1.544(6)
C4 C5 1.425(7)
C4 H4 0.9500
C5 C6 1.391(7)
C5 H5 0.9500
C6 C7 1.440(7)
C6 H6 0.9500
C7 C18 1.531(6)
C8 C9 1.398(7)
C8 C17 1.447(7)
C9 C10 1.449(7)
C9 H9 0.9500
C10 C11 1.373(7)
C10 H10 0.9500
C11 C12 1.447(8)
C11 H11 0.9500
C12 C13 1.431(7)
C12 C17 1.471(7)
C13 C14 1.392(8)
C13 H13 0.9500
C14 C15 1.448(8)
C14 H14 0.9500
C15 C16 1.377(7)
C15 H15 0.9500
C16 C17 1.452(7)
C16 H16 0.9500
C18 C19 1.395(6)
C18 C27 1.452(7)
C19 C20 1.435(7)
C19 H19 0.9500
C20 C21 1.386(8)
C20 H20 0.9500
C21 C22 1.448(7)
C21 H21 0.9500
C22 C23 1.440(7)
C22 C27 1.456(7)
C23 C24 1.396(8)
C23 H23 0.9500
C24 C25 1.432(8)
C24 H24 0.9500
C25 C26 1.383(7)
C25 H25 0.9500
C26 C27 1.449(7)
C26 H26 0.9500
C28 C29 1.436(6)
C28 C33 1.448(6)
C29 C30 1.421(7)
C29 C34 1.538(6)
C30 C31 1.433(7)
C30 H30 0.9500
C31 C32 1.393(7)
C31 H31 0.9500
C32 C33 1.420(7)
C32 H32 0.9500
C33 C44 1.531(7)
C34 C35 1.393(7)
C34 C43 1.464(7)
C35 C36 1.458(7)
C35 H35 0.9500
C36 C37 1.367(7)
C36 H36 0.9500
C37 C38 1.438(7)
C37 H37 0.9500
C38 C39 1.435(7)
C38 C43 1.470(7)
C39 C40 1.382(8)
C39 H39 0.9500
C40 C41 1.447(7)
C40 H40 0.9500
C41 C42 1.377(7)
C41 H41 0.9500
C42 C43 1.445(7)
C42 H42 0.9500
C44 C45 1.398(6)
C44 C53 1.448(7)
C45 C46 1.434(7)
C45 H45 0.9500
C46 C47 1.390(7)
C46 H46 0.9500
C47 C48 1.443(7)
C47 H47 0.9500
C48 C49 1.437(7)
C48 C53 1.463(7)
C49 C50 1.387(8)
C49 H49 0.9500
C50 C51 1.430(8)
C50 H50 0.9500
C51 C52 1.381(7)
C51 H51 0.9500
C52 C53 1.449(7)
C52 H52 0.9500
O2 C56 1.447(6)
O2 C55 1.458(7)
C54 C55 1.533(8)
C54 H54A 0.9800
C54 H54B 0.9800
C54 H54C 0.9800
C55 H55A 0.9900
C55 H55B 0.9900
C56 C57 1.529(9)
C56 H56A 0.9900
C56 H56B 0.9900
C57 H57A 0.9800
C57 H57B 0.9800
C57 H57C 0.9800
O3 C60 1.390(13)
O3 C59 1.394(10)
C58 C59 1.490(12)
C58 H58D 0.9800
C58 H58E 0.9800
C58 H58F 0.9800
C59 H59C 0.9900
C59 H59D 0.9900
C60 C61 1.478(14)
C60 H60C 0.9900
C60 H60D 0.9900
C61 H61D 0.9800
C61 H61E 0.9800
C61 H61F 0.9800
O3A C60A 1.395(17)
O3A C59A 1.405(12)
C58A C59A 1.490(14)
C58A H58A 0.9800
C58A H58B 0.9800
C58A H58C 0.9800
C59A H59A 0.9900
C59A H59B 0.9900
C60A C61A 1.484(17)
C60A H60A 0.9900
C60A H60B 0.9900
C61A H61A 0.9800
C61A H61B 0.9800
C61A H61C 0.9800

loop_
_geom_torsion_atom_site_label_1
_geom_torsion_atom_site_label_2
_geom_torsion_atom_site_label_3
_geom_torsion_atom_site_label_4
_geom_torsion
O1 C1 C2 C3 -136.8(5)
C28 C1 C2 C3 43.9(6)
O1 C1 C2 C7 46.0(6)
C28 C1 C2 C7 -133.3(4)
C7 C2 C3 C4 7.9(7)
C1 C2 C3 C4 -169.3(4)
C7 C2 C3 C8 -163.3(4)
C1 C2 C3 C8 19.5(7)
C2 C3 C4 C5 -0.5(7)
C8 C3 C4 C5 171.1(4)
C3 C4 C5 C6 -6.0(7)
C4 C5 C6 C7 5.1(8)
C5 C6 C7 C2 2.3(7)
C5 C6 C7 C18 -171.2(4)
C3 C2 C7 C6 -8.8(6)
C1 C2 C7 C6 168.6(4)
C3 C2 C7 C18 164.3(4)
C1 C2 C7 C18 -18.4(6)
C2 C3 C8 C9 -98.7(6)
C4 C3 C8 C9 89.8(6)
C2 C3 C8 C17 84.4(6)
C4 C3 C8 C17 -87.0(5)
C17 C8 C9 C10 -3.3(7)
C3 C8 C9 C10 179.9(4)
C8 C9 C10 C11 1.9(8)
C9 C10 C11 C12 0.1(8)
C10 C11 C12 C13 179.1(5)
C10 C11 C12 C17 -0.4(7)
C11 C12 C13 C14 -179.2(5)
C17 C12 C13 C14 0.3(8)
C12 C13 C14 C15 0.8(9)
C13 C14 C15 C16 -1.9(8)
C14 C15 C16 C17 1.8(8)
C9 C8 C17 C16 -177.3(5)
C3 C8 C17 C16 -0.3(7)
C9 C8 C17 C12 2.9(7)
C3 C8 C17 C12 179.8(4)
C15 C16 C17 C8 179.5(5)
C15 C16 C17 C12 -0.7(7)
C13 C12 C17 C8 179.4(4)
C11 C12 C17 C8 -1.0(7)
C13 C12 C17 C16 -0.4(7)
C11 C12 C17 C16 179.2(4)
C6 C7 C18 C19 -89.6(6)
C2 C7 C18 C19 97.3(5)
C6 C7 C18 C27 86.9(5)
C2 C7 C18 C27 -86.2(5)
C27 C18 C19 C20 3.1(7)
C7 C18 C19 C20 179.6(4)
C18 C19 C20 C21 -2.3(7)
C19 C20 C21 C22 -0.1(7)
C20 C21 C22 C23 -177.1(5)
C20 C21 C22 C27 1.5(7)
C21 C22 C23 C24 179.4(5)
C27 C22 C23 C24 0.8(7)
C22 C23 C24 C25 0.1(8)
C23 C24 C25 C26 -0.3(8)
C24 C25 C26 C27 -0.4(7)
C25 C26 C27 C18 -178.2(4)
C25 C26 C27 C22 1.3(7)
C19 C18 C27 C26 177.8(4)
C7 C18 C27 C26 1.2(6)
C19 C18 C27 C22 -1.7(6)
C7 C18 C27 C22 -178.3(4)
C23 C22 C27 C26 -1.4(7)
C21 C22 C27 C26 179.9(4)
C23 C22 C27 C18 178.0(4)
C21 C22 C27 C18 -0.6(6)
O1 C1 C28 C29 -134.2(4)
C2 C1 C28 C29 45.1(6)
O1 C1 C28 C33 45.7(6)
C2 C1 C28 C33 -135.0(4)
C33 C28 C29 C30 5.3(6)
C1 C28 C29 C30 -174.8(4)
C33 C28 C29 C34 -170.7(4)
C1 C28 C29 C34 9.2(7)
C28 C29 C30 C31 -0.4(7)
C34 C29 C30 C31 175.9(4)
C29 C30 C31 C32 -3.8(7)
C30 C31 C32 C33 3.0(7)
C31 C32 C33 C28 1.9(7)
C31 C32 C33 C44 -178.3(4)
C29 C28 C33 C32 -6.0(6)
C1 C28 C33 C32 174.1(4)
C29 C28 C33 C44 174.2(4)
C1 C28 C33 C44 -5.7(6)
C30 C29 C34 C35 71.4(6)
C28 C29 C34 C35 -112.5(5)
C30 C29 C34 C43 -102.0(5)
C28 C29 C34 C43 74.1(6)
C43 C34 C35 C36 -2.3(7)
C29 C34 C35 C36 -175.5(4)
C34 C35 C36 C37 1.8(7)
C35 C36 C37 C38 -0.7(8)
C36 C37 C38 C39 -179.1(5)
C36 C37 C38 C43 0.0(7)
C37 C38 C39 C40 179.6(5)
C43 C38 C39 C40 0.5(7)
C38 C39 C40 C41 1.1(8)
C39 C40 C41 C42 -1.1(8)
C40 C41 C42 C43 -0.7(8)
C41 C42 C43 C34 -178.6(5)
C41 C42 C43 C38 2.2(7)
C35 C34 C43 C42 -177.6(4)
C29 C34 C43 C42 -4.1(7)
C35 C34 C43 C38 1.5(7)
C29 C34 C43 C38 175.0(4)
C39 C38 C43 C42 -2.1(7)
C37 C38 C43 C42 178.8(4)
C39 C38 C43 C34 178.7(4)
C37 C38 C43 C34 -0.4(7)
C32 C33 C44 C45 -102.6(5)
C28 C33 C44 C45 77.2(6)
C32 C33 C44 C53 73.3(5)
C28 C33 C44 C53 -106.9(5)
C53 C44 C45 C46 0.6(7)
C33 C44 C45 C46 176.4(4)
C44 C45 C46 C47 -0.5(7)
C45 C46 C47 C48 -0.2(7)
C46 C47 C48 C49 -179.1(5)
C46 C47 C48 C53 0.8(7)
C47 C48 C49 C50 -179.8(5)
C53 C48 C49 C50 0.2(7)
C48 C49 C50 C51 1.1(8)
C49 C50 C51 C52 -0.9(8)
C50 C51 C52 C53 -0.6(8)
C45 C44 C53 C52 -179.0(4)
C33 C44 C53 C52 5.1(6)
C45 C44 C53 C48 0.1(6)
C33 C44 C53 C48 -175.9(4)
C51 C52 C53 C44 -179.0(5)
C51 C52 C53 C48 1.9(7)
C49 C48 C53 C44 179.2(4)
C47 C48 C53 C44 -0.8(6)
C49 C48 C53 C52 -1.7(6)
C47 C48 C53 C52 178.3(4)
C56 O2 C55 C54 179.9(5)
C55 O2 C56 C57 177.1(5)
C60 O3 C59 C58 -169.0(16)
C59 O3 C60 C61 169.6(12)
C60A O3A C59A C58A -94(3)
C59A O3A C60A C61A -164(2)
